data_7006160
loop_
_publ_author_name
'Prema, Dipesh'
'Wiznycia, Alexander V.'
'Scott, Benjamin M. T.'
'Hilborn, Jessica'
'Desper, John'
'Levy, Christopher J.'

_publ_section_title
;
 Dinuclear zinc(II) complexes of symmetric Schiff-base ligands with
 extended quinoline sidearms.
;
_journal_issue 42
_journal_name_full 'Dalton transactions (Cambridge, England : 2003)'
_journal_page_first 4788
_journal_page_last 4796
_journal_paper_doi 10.1039/b709454j
_journal_year 2007
_chemical_formula_moiety
;
(C34 H28 N4 Cl4 Zn2) (C H2 Cl2)2
;
_chemical_formula_sum 'C36 H32 Cl8 N4 Zn2'
_chemical_formula_weight 935.00
_chemical_name_systematic
;
bis(benzoquinoline imine)cyclohexane ZnCl2 (dichloromethane)2
;
_space_group_IT_number 4
_symmetry_cell_setting monoclinic
_symmetry_space_group_name_Hall 'P 2yb'
_symmetry_space_group_name_H-M 'P 1 21 1'
_atom_sites_solution_hydrogens geom
_atom_sites_solution_primary direct
_atom_sites_solution_secondary difmap
_audit_creation_method SHELXL-97
_cell_angle_alpha 90.00
_cell_angle_beta 111.564(4)
_cell_angle_gamma 90.00
_cell_formula_units_Z 4
_cell_length_a 15.0432(14)
_cell_length_b 17.1668(17)
_cell_length_c 15.9752(14)
_cell_measurement_reflns_used 4007
_cell_measurement_temperature 203(2)
_cell_measurement_theta_max 27.70
_cell_measurement_theta_min 2.35
_cell_volume 3836.7(6)
_computing_cell_refinement 'Bruker XSCANS'
_computing_data_collection 'Bruker XSCANS'
_computing_data_reduction 'Bruker SHELXTL'
_computing_molecular_graphics 'Bruker SHELXTL'
_computing_publication_material 'Bruker SHELXTL'
_computing_structure_refinement 'SHELXL-97 (Sheldrick, 1997)'
_computing_structure_solution 'SHELXS-97 (Sheldrick, 1990)'
_diffrn_ambient_temperature 203(2)
_diffrn_measured_fraction_theta_full 0.894
_diffrn_measured_fraction_theta_max 0.894
_diffrn_measurement_device_type 'Bruker P4'
_diffrn_measurement_method '\w scans'
_diffrn_radiation_monochromator graphite
_diffrn_radiation_source 'fine-focus sealed tube'
_diffrn_radiation_type MoK\a
_diffrn_radiation_wavelength 0.71073
_diffrn_reflns_av_R_equivalents 0.0868
_diffrn_reflns_av_sigmaI/netI 0.1425
_diffrn_reflns_limit_h_max 19
_diffrn_reflns_limit_h_min -19
_diffrn_reflns_limit_k_max 22
_diffrn_reflns_limit_k_min -19
_diffrn_reflns_limit_l_max 21
_diffrn_reflns_limit_l_min -20
_diffrn_reflns_number 25498
_diffrn_reflns_theta_full 28.35
_diffrn_reflns_theta_max 28.35
_diffrn_reflns_theta_min 1.37
_exptl_absorpt_coefficient_mu 1.841
_exptl_absorpt_correction_T_max 1.000
_exptl_absorpt_correction_T_min 0.592
_exptl_absorpt_correction_type multi-scan
_exptl_absorpt_process_details SADABS
_exptl_crystal_colour yellow
_exptl_crystal_density_diffrn 1.619
_exptl_crystal_density_method 'not measured'
_exptl_crystal_description plate
_exptl_crystal_F_000 1888
_exptl_crystal_size_max 0.30
_exptl_crystal_size_mid 0.20
_exptl_crystal_size_min 0.12
_refine_diff_density_max 1.752
_refine_diff_density_min -1.140
_refine_diff_density_rms 0.206
_refine_ls_abs_structure_details 'Flack H D (1983), Acta Cryst. A39, 876-881'
_refine_ls_abs_structure_Flack 0.10(2)
_refine_ls_extinction_method none
_refine_ls_goodness_of_fit_ref 1.467
_refine_ls_hydrogen_treatment mixed
_refine_ls_matrix_type full
_refine_ls_number_parameters 896
_refine_ls_number_reflns 12493
_refine_ls_number_restraints 1
_refine_ls_restrained_S_all 1.467
_refine_ls_R_factor_all 0.1456
_refine_ls_R_factor_gt 0.1044
_refine_ls_shift/su_max 0.000
_refine_ls_shift/su_mean 0.000
_refine_ls_structure_factor_coef Fsqd
_refine_ls_weighting_details 'calc w=1/[\s^2^(Fo^2^)+(0.1000P)^2^+0.0000P] where P=(Fo^2^+2Fc^2^)/3'
_refine_ls_weighting_scheme calc
_refine_ls_wR_factor_gt 0.2516
_refine_ls_wR_factor_ref 0.2640
_reflns_Friedel_coverage 0.410
_reflns_number_gt 8794
_reflns_number_total 12493
_reflns_threshold_expression >2sigma(I)
_cod_data_source_file b709454j.txt
_cod_data_source_block dp0504m
_cod_depositor_comments
;
The following automatic conversions were performed:
'_symmetry_cell_setting' value 'Monoclinic' changed to 'monoclinic'
according to '/home/saulius/struct/CIF-dictionaries/cif_core.dic'
dictionary named 'cif_core.dic' version 2.4.1 from 2010-06-29.

Automatic conversion script
Id: cif_fix_enum 1527 2010-12-29 10:47:43Z saulius 
;
_cod_original_sg_symbol_H-M P2(1)
_cod_database_code 7006160

loop_
_symmetry_equiv_pos_as_xyz
'x, y, z'
'-x, y+1/2, -z'

loop_
_atom_site_label
_atom_site_type_symbol
_atom_site_fract_x
_atom_site_fract_y
_atom_site_fract_z
_atom_site_U_iso_or_equiv
_atom_site_adp_type
_atom_site_occupancy
_atom_site_symmetry_multiplicity
_atom_site_calc_flag
_atom_site_refinement_flags
_atom_site_disorder_assembly
_atom_site_disorder_group
C1S C 0.298(3) 0.5205(13) 0.325(2) 0.17(2) Uani 1 1 d . . .
H1A H 0.2923 0.4654 0.3386 0.200 Uiso 1 1 calc R . .
H1B H 0.3642 0.5324 0.3343 0.200 Uiso 1 1 calc R . .
Cl1 Cl 0.2550(5) 0.5816(4) 0.3919(4) 0.0860(19) Uani 1 1 d . . .
Cl2 Cl 0.2170(5) 0.5448(3) 0.2095(4) 0.084(2) Uani 1 1 d . . .
C2S C 0.3585(17) 0.2199(16) 0.450(2) 0.097(10) Uani 1 1 d . . .
H2A H 0.3276 0.2468 0.4865 0.116 Uiso 1 1 calc R . .
H2B H 0.3105 0.2130 0.3898 0.116 Uiso 1 1 calc R . .
Cl3 Cl 0.4503(5) 0.2790(4) 0.4435(5) 0.093(2) Uani 1 1 d . . .
Cl4 Cl 0.3954(4) 0.1298(3) 0.4966(4) 0.0656(14) Uani 1 1 d . . .
C3S C 0.4651(16) 0.2018(14) 0.8191(16) 0.075(7) Uani 1 1 d . . .
H3A H 0.4326 0.1675 0.8476 0.090 Uiso 1 1 calc R . .
H3B H 0.4263 0.2490 0.7995 0.090 Uiso 1 1 calc R . .
Cl5 Cl 0.5809(5) 0.2286(5) 0.9019(5) 0.100(2) Uani 1 1 d . . .
Cl6 Cl 0.4716(7) 0.1578(8) 0.7304(6) 0.139(4) Uani 1 1 d . . .
C4S C 0.313(3) 0.420(2) 0.725(4) 0.19(2) Uani 1 1 d . . .
H4A H 0.2770 0.3810 0.7449 0.223 Uiso 1 1 calc R . .
H4B H 0.2839 0.4710 0.7246 0.223 Uiso 1 1 calc R . .
Cl7 Cl 0.4340(9) 0.4205(5) 0.7988(9) 0.147(4) Uani 1 1 d . . .
Cl8 Cl 0.3090(9) 0.3969(5) 0.6180(10) 0.162(5) Uani 1 1 d . . .
Zn1_1 Zn 0.26737(13) -0.07684(8) 0.51439(11) 0.0309(4) Uani 1 1 d . . .
Zn2_1 Zn 0.30071(13) 0.04078(9) 0.19464(11) 0.0307(4) Uani 1 1 d . . .
Cl11_1 Cl 0.2116(3) -0.19203(17) 0.5348(3) 0.0410(10) Uani 1 1 d . . .
Cl12_1 Cl 0.4214(3) -0.0554(3) 0.5794(3) 0.0487(11) Uani 1 1 d . . .
Cl13_1 Cl 0.2731(3) -0.0221(2) 0.0682(3) 0.0470(10) Uani 1 1 d . . .
Cl14_1 Cl 0.2006(3) 0.1273(2) 0.2138(3) 0.0436(10) Uani 1 1 d . . .
C11_1 C 0.2193(11) -0.0988(8) 0.3080(9) 0.029(3) Uani 1 1 d . . .
H11_1 H 0.1861 -0.0712 0.2505 0.035 Uiso 1 1 calc R . .
C12_1 C 0.3203(11) -0.1076(7) 0.3169(9) 0.030(3) Uani 1 1 d . . .
H12_1 H 0.3580 -0.1238 0.3794 0.036 Uiso 1 1 calc R . .
C13_1 C 0.3367(12) -0.1643(9) 0.2555(10) 0.035(3) Uani 1 1 d . . .
H13A_1 H 0.4055 -0.1708 0.2701 0.042 Uiso 1 1 calc R . .
H13B_1 H 0.3079 -0.1456 0.1934 0.042 Uiso 1 1 calc R . .
C14_1 C 0.2918(13) -0.2429(8) 0.2650(12) 0.038(4) Uani 1 1 d . . .
H14A_1 H 0.3048 -0.2821 0.2264 0.046 Uiso 1 1 calc R . .
H14B_1 H 0.3193 -0.2611 0.3275 0.046 Uiso 1 1 calc R . .
C15_1 C 0.1880(15) -0.2318(8) 0.2383(11) 0.049(5) Uani 1 1 d . . .
H15A_1 H 0.1574 -0.2821 0.2392 0.058 Uiso 1 1 calc R . .
H15B_1 H 0.1614 -0.2111 0.1769 0.058 Uiso 1 1 calc R . .
C16_1 C 0.1677(11) -0.1763(8) 0.3018(10) 0.033(3) Uani 1 1 d . . .
H16A_1 H 0.1881 -0.1999 0.3618 0.040 Uiso 1 1 calc R . .
H16B_1 H 0.0987 -0.1669 0.2812 0.040 Uiso 1 1 calc R . .
C21_1 C 0.2028(11) 0.0711(6) 0.5974(9) 0.025(3) Uani 1 1 d . . .
N22_1 N 0.1889(10) 0.0290(6) 0.5156(9) 0.033(3) Uani 1 1 d . . .
C23_1 C 0.1606(12) 0.0585(7) 0.4413(11) 0.033(4) Uani 1 1 d . . .
C24_1 C 0.1306(12) 0.1350(7) 0.4215(11) 0.037(4) Uani 1 1 d . . .
H24_1 H 0.1028 0.1547 0.3627 0.044 Uiso 1 1 calc R . .
C25_1 C 0.1473(15) 0.1814(8) 0.5028(13) 0.052(5) Uani 1 1 d . . .
H25_1 H 0.1331 0.2349 0.4956 0.062 Uiso 1 1 calc R . .
C26_1 C 0.1796(11) 0.1546(8) 0.5821(10) 0.030(3) Uani 1 1 d . . .
C27_1 C 0.1945(12) 0.1968(8) 0.6625(11) 0.035(4) Uani 1 1 d . . .
H27_1 H 0.1801 0.2503 0.6574 0.042 Uiso 1 1 calc R . .
C28_1 C 0.2271(13) 0.1665(9) 0.7435(11) 0.041(4) Uani 1 1 d . . .
H28_1 H 0.2395 0.1996 0.7934 0.049 Uiso 1 1 calc R . .
C29_1 C 0.2448(12) 0.0834(10) 0.7590(10) 0.040(4) Uani 1 1 d . . .
C30_1 C 0.2698(12) 0.0510(9) 0.8418(10) 0.037(4) Uani 1 1 d . . .
H30_1 H 0.2819 0.0833 0.8923 0.044 Uiso 1 1 calc R . .
C31_1 C 0.2782(13) -0.0325(9) 0.8536(11) 0.041(4) Uani 1 1 d . . .
H31_1 H 0.3009 -0.0551 0.9112 0.049 Uiso 1 1 calc R . .
C32_1 C 0.2513(11) -0.0778(9) 0.7764(10) 0.034(3) Uani 1 1 d . . .
H32_1 H 0.2494 -0.1322 0.7818 0.041 Uiso 1 1 calc R . .
C33_1 C 0.2268(11) -0.0447(8) 0.6904(9) 0.030(3) Uani 1 1 d . . .
H33_1 H 0.2111 -0.0774 0.6398 0.036 Uiso 1 1 calc R . .
C34_1 C 0.2255(10) 0.0305(9) 0.6796(9) 0.030(3) Uani 1 1 d . . .
C35_1 C 0.1612(11) 0.0106(7) 0.3634(10) 0.031(3) Uani 1 1 d . . .
H35_1 H 0.1246 0.0251 0.3038 0.037 Uiso 1 1 calc R . .
N35_1 N 0.2116(9) -0.0490(6) 0.3800(8) 0.026(3) Uani 1 1 d . . .
C41_1 C 0.4793(12) 0.1594(7) 0.2291(11) 0.036(4) Uani 1 1 d . . .
N42_1 N 0.4338(9) 0.0954(6) 0.2494(8) 0.029(3) Uani 1 1 d . . .
C43_1 C 0.4797(12) 0.0636(7) 0.3265(10) 0.034(4) Uani 1 1 d . . .
C44_1 C 0.5706(17) 0.0890(11) 0.3894(12) 0.064(6) Uani 1 1 d . . .
H44_1 H 0.6024 0.0636 0.4444 0.077 Uiso 1 1 calc R . .
C45_1 C 0.6084(16) 0.1557(11) 0.3617(12) 0.054(5) Uani 1 1 d . . .
H45_1 H 0.6650 0.1782 0.4018 0.064 Uiso 1 1 calc R . .
C46_1 C 0.5668(12) 0.1869(8) 0.2819(11) 0.038(4) Uani 1 1 d . . .
C47_1 C 0.6099(13) 0.2500(7) 0.2546(11) 0.039(4) Uani 1 1 d . . .
H47_1 H 0.6667 0.2715 0.2955 0.047 Uiso 1 1 calc R . .
C48_1 C 0.5722(13) 0.2790(9) 0.1733(11) 0.044(4) Uani 1 1 d . . .
H48_1 H 0.6076 0.3166 0.1560 0.053 Uiso 1 1 calc R . .
C49_1 C 0.4746(14) 0.2561(9) 0.1049(14) 0.049(5) Uani 1 1 d . . .
C50_1 C 0.4379(14) 0.2889(8) 0.0286(12) 0.037(4) Uani 1 1 d . . .
H50_1 H 0.4740 0.3252 0.0105 0.045 Uiso 1 1 calc R . .
C51_1 C 0.3497(17) 0.2727(8) -0.0257(16) 0.059(6) Uani 1 1 d . . .
H51_1 H 0.3226 0.2990 -0.0809 0.070 Uiso 1 1 calc R . .
C52_1 C 0.2949(13) 0.2148(7) -0.0006(11) 0.037(4) Uani 1 1 d . . .
H52_1 H 0.2322 0.2025 -0.0387 0.044 Uiso 1 1 calc R . .
C53_1 C 0.3361(11) 0.1794(9) 0.0785(10) 0.032(3) Uani 1 1 d . . .
H53_1 H 0.3013 0.1407 0.0947 0.039 Uiso 1 1 calc R . .
C54_1 C 0.4271(12) 0.1964(8) 0.1380(9) 0.031(3) Uani 1 1 d . . .
C55_1 C 0.4426(13) -0.0073(8) 0.3561(10) 0.038(4) Uani 1 1 d . . .
H55_1 H 0.4771 -0.0326 0.4106 0.046 Uiso 1 1 calc R . .
N55_1 N 0.3569(10) -0.0329(6) 0.3004(8) 0.034(3) Uani 1 1 d . . .
Zn3_2 Zn 0.09681(12) 0.37990(8) -0.04339(11) 0.0272(4) Uani 1 1 d . . .
Zn4_2 Zn 0.01080(14) 0.35010(8) 0.27534(11) 0.0299(4) Uani 1 1 d . . .
Cl21_2 Cl 0.1105(3) 0.32111(19) -0.1612(3) 0.0382(9) Uani 1 1 d . . .
Cl22_2 Cl -0.0248(3) 0.46234(19) -0.0845(3) 0.0360(8) Uani 1 1 d . . .
Cl23_2 Cl -0.0719(3) 0.25715(18) 0.3087(3) 0.0399(10) Uani 1 1 d . . .
Cl24_2 Cl 0.1693(3) 0.3417(2) 0.3427(3) 0.0439(10) Uani 1 1 d . . .
C11_2 C 0.0203(10) 0.2640(6) 0.0688(8) 0.022(3) Uani 1 1 d . . .
H11_2 H 0.0443 0.2389 0.1287 0.026 Uiso 1 1 calc R . .
C12_2 C -0.0631(11) 0.3135(7) 0.0646(10) 0.029(3) Uani 1 1 d . . .
H12_2 H -0.0844 0.3430 0.0074 0.035 Uiso 1 1 calc R . .
C13_2 C -0.1452(11) 0.2623(7) 0.0649(10) 0.030(3) Uani 1 1 d . . .
H13A_2 H -0.2017 0.2949 0.0548 0.036 Uiso 1 1 calc R . .
H13B_2 H -0.1282 0.2380 0.1242 0.036 Uiso 1 1 calc R . .
C14_2 C -0.1703(12) 0.1984(7) -0.0071(9) 0.031(3) Uani 1 1 d . . .
H14A_2 H -0.2196 0.1642 -0.0007 0.038 Uiso 1 1 calc R . .
H14B_2 H -0.1957 0.2220 -0.0671 0.038 Uiso 1 1 calc R . .
C15_2 C -0.0843(14) 0.1525(10) 0.0028(11) 0.046(5) Uani 1 1 d . . .
H15A_2 H -0.1001 0.1145 -0.0463 0.055 Uiso 1 1 calc R . .
H15B_2 H -0.0646 0.1236 0.0596 0.055 Uiso 1 1 calc R . .
C16_2 C -0.0021(12) 0.2016(8) 0.0018(10) 0.032(3) Uani 1 1 d . . .
H16A_2 H 0.0543 0.1685 0.0140 0.039 Uiso 1 1 calc R . .
H16B_2 H -0.0180 0.2245 -0.0581 0.039 Uiso 1 1 calc R . .
C21_2 C 0.3051(10) 0.4586(6) 0.0444(9) 0.025(3) Uani 1 1 d . . .
N22_2 N 0.2323(9) 0.4136(5) 0.0491(8) 0.030(3) Uani 1 1 d . . .
C23_2 C 0.2515(13) 0.3699(7) 0.1256(11) 0.038(4) Uani 1 1 d . . .
C24_2 C 0.3421(12) 0.3710(8) 0.1989(10) 0.034(3) Uani 1 1 d . . .
H24C_2 H 0.3512 0.3426 0.2517 0.040 Uiso 1 1 calc R . .
C25_2 C 0.4125(12) 0.4122(9) 0.1912(11) 0.040(4) Uani 1 1 d . . .
H25_2 H 0.4734 0.4101 0.2371 0.047 Uiso 1 1 calc R . .
C26_2 C 0.3978(11) 0.4595(9) 0.1149(11) 0.039(4) Uani 1 1 d . . .
C27_2 C 0.4716(14) 0.4971(8) 0.1017(13) 0.046(5) Uani 1 1 d . . .
H27_2 H 0.5325 0.4948 0.1475 0.055 Uiso 1 1 calc R . .
C28_2 C 0.4613(14) 0.5393(13) 0.0229(13) 0.058(5) Uani 1 1 d . . .
H28_2 H 0.5139 0.5616 0.0135 0.070 Uiso 1 1 calc R . .
C29_2 C 0.3665(12) 0.5462(10) -0.0418(12) 0.044(4) Uani 1 1 d . . .
C30_2 C 0.3500(13) 0.5987(10) -0.1159(13) 0.047(4) Uani 1 1 d . . .
H30_2 H 0.4020 0.6251 -0.1221 0.057 Uiso 1 1 calc R . .
C31_2 C 0.2623(16) 0.6106(10) -0.1763(14) 0.055(5) Uani 1 1 d . . .
H31_2 H 0.2537 0.6441 -0.2252 0.066 Uiso 1 1 calc R . .
C32_2 C 0.1828(12) 0.5740(8) -0.1679(10) 0.032(3) Uani 1 1 d . . .
H32_2 H 0.1203 0.5820 -0.2094 0.039 Uiso 1 1 calc R . .
C33_2 C 0.2023(15) 0.5256(8) -0.0947(13) 0.047(5) Uani 1 1 d . . .
H33_2 H 0.1500 0.5022 -0.0860 0.056 Uiso 1 1 calc R . .
C34_2 C 0.2897(11) 0.5089(7) -0.0347(10) 0.028(3) Uani 1 1 d . . .
C35_2 C 0.1748(12) 0.3224(7) 0.1269(10) 0.030(3) Uani 1 1 d . . .
H35_2 H 0.1842 0.2931 0.1793 0.036 Uiso 1 1 calc R . .
N35_2 N 0.0974(10) 0.3166(6) 0.0650(8) 0.029(3) Uani 1 1 d . . .
C41_2 C 0.0113(10) 0.5233(7) 0.3500(9) 0.024(3) Uiso 1 1 d . . .
N42_2 N -0.0154(9) 0.4700(5) 0.2781(8) 0.027(3) Uani 1 1 d . . .
C43_2 C -0.0416(13) 0.4987(7) 0.1904(12) 0.038(4) Uani 1 1 d . . .
C44_2 C -0.0391(13) 0.5769(8) 0.1747(14) 0.043(5) Uani 1 1 d . . .
H44_2 H -0.0580 0.5952 0.1152 0.052 Uiso 1 1 calc R . .
C45_2 C -0.0092(11) 0.6288(7) 0.2448(11) 0.032(3) Uani 1 1 d . . .
H45_2 H -0.0087 0.6823 0.2326 0.039 Uiso 1 1 calc R . .
C46_2 C 0.0199(11) 0.6043(7) 0.3317(11) 0.032(4) Uani 1 1 d . . .
C47_2 C 0.0531(13) 0.6560(7) 0.4042(11) 0.038(4) Uani 1 1 d . . .
H47_2 H 0.0594 0.7092 0.3936 0.046 Uiso 1 1 calc R . .
C48_2 C 0.0762(13) 0.6301(8) 0.4888(13) 0.042(4) Uani 1 1 d . . .
H48_2 H 0.1021 0.6649 0.5371 0.050 Uiso 1 1 calc R . .
C49_2 C 0.0623(12) 0.5519(8) 0.5065(10) 0.034(4) Uani 1 1 d . . .
C50_2 C 0.0861(18) 0.5272(8) 0.5972(13) 0.063(6) Uani 1 1 d . . .
H50_2 H 0.1195 0.5620 0.6435 0.076 Uiso 1 1 calc R . .
C51_2 C 0.0626(14) 0.4542(9) 0.6213(11) 0.047(4) Uani 1 1 d . . .
H51_2 H 0.0716 0.4405 0.6808 0.056 Uiso 1 1 calc R . .
C52_2 C 0.0243(11) 0.4029(8) 0.5484(10) 0.035(4) Uani 1 1 d . . .
H52_2 H 0.0074 0.3525 0.5600 0.042 Uiso 1 1 calc R . .
C53_2 C 0.0104(12) 0.4220(8) 0.4626(11) 0.038(4) Uani 1 1 d . . .
H53_2 H -0.0123 0.3835 0.4179 0.045 Uiso 1 1 calc R . .
C54_2 C 0.0288(11) 0.4978(7) 0.4370(10) 0.029(3) Uani 1 1 d . . .
C55_2 C -0.0561(11) 0.4409(8) 0.1230(11) 0.031(3) Uani 1 1 d . . .
H55_2 H -0.0790 0.4569 0.0625 0.037 Uiso 1 1 calc R . .
N55_2 N -0.0402(10) 0.3701(5) 0.1396(8) 0.030(3) Uani 1 1 d . . .

loop_
_atom_site_aniso_label
_atom_site_aniso_U_11
_atom_site_aniso_U_22
_atom_site_aniso_U_33
_atom_site_aniso_U_23
_atom_site_aniso_U_13
_atom_site_aniso_U_12
C1S 0.39(6) 0.048(11) 0.17(3) 0.007(15) 0.22(4) 0.03(2)
Cl1 0.072(5) 0.112(5) 0.057(3) -0.009(3) 0.004(3) 0.010(4)
Cl2 0.111(5) 0.064(3) 0.049(3) -0.013(3) -0.004(3) 0.041(3)
C2S 0.040(15) 0.105(18) 0.12(2) 0.069(18) 0.001(14) -0.009(13)
Cl3 0.068(5) 0.079(3) 0.120(6) 0.030(4) 0.022(4) -0.009(3)
Cl4 0.068(4) 0.059(2) 0.061(3) 0.013(2) 0.013(3) 0.009(3)
C3S 0.046(15) 0.075(13) 0.084(17) -0.036(13) 0.001(12) -0.005(11)
Cl5 0.076(5) 0.142(6) 0.076(4) 0.014(4) 0.023(4) 0.002(5)
Cl6 0.098(7) 0.230(11) 0.094(6) -0.048(7) 0.043(5) -0.023(7)
C4S 0.13(4) 0.12(3) 0.34(7) -0.06(3) 0.13(4) 0.04(3)
Cl7 0.164(10) 0.102(5) 0.204(11) 0.049(7) 0.103(9) 0.051(6)
Cl8 0.196(12) 0.091(5) 0.239(13) -0.026(7) 0.126(11) -0.024(6)
Zn1_1 0.0369(11) 0.0268(7) 0.0229(8) 0.0000(7) 0.0039(8) 0.0049(7)
Zn2_1 0.0301(11) 0.0330(7) 0.0234(9) -0.0018(7) 0.0033(8) -0.0023(8)
Cl11_1 0.065(3) 0.0213(13) 0.0291(19) 0.0006(14) 0.009(2) 0.0028(16)
Cl12_1 0.037(3) 0.058(2) 0.039(2) -0.0014(19) -0.001(2) 0.008(2)
Cl13_1 0.054(3) 0.052(2) 0.025(2) -0.0106(17) 0.0037(19) -0.012(2)
Cl14_1 0.045(3) 0.0342(15) 0.053(3) 0.0085(17) 0.020(2) 0.0099(18)
C11_1 0.029(9) 0.039(7) 0.014(7) 0.008(6) 0.001(6) 0.004(6)
C12_1 0.039(10) 0.034(6) 0.011(6) 0.011(5) 0.004(6) 0.004(6)
C13_1 0.030(9) 0.050(8) 0.024(8) -0.005(7) 0.009(7) -0.002(7)
C14_1 0.039(11) 0.030(6) 0.050(10) 0.002(7) 0.020(9) 0.012(7)
C15_1 0.086(17) 0.032(6) 0.028(9) -0.006(7) 0.020(10) -0.005(8)
C16_1 0.020(9) 0.039(6) 0.029(8) -0.011(6) -0.004(7) -0.015(6)
C21_1 0.033(9) 0.019(5) 0.025(7) -0.007(5) 0.014(7) -0.006(6)
N22_1 0.037(8) 0.019(4) 0.043(8) -0.005(5) 0.016(7) 0.001(5)
C23_1 0.036(10) 0.014(5) 0.044(9) 0.006(6) 0.008(8) 0.004(6)
C24_1 0.045(11) 0.027(6) 0.036(9) 0.013(6) 0.012(8) 0.002(7)
C25_1 0.077(15) 0.019(5) 0.074(14) -0.012(7) 0.044(12) -0.004(8)
C26_1 0.026(9) 0.032(6) 0.024(8) 0.007(6) 0.002(7) 0.010(6)
C27_1 0.029(10) 0.031(6) 0.044(10) -0.019(7) 0.011(8) -0.008(6)
C28_1 0.043(11) 0.048(8) 0.028(9) -0.017(7) 0.010(8) -0.014(8)
C29_1 0.032(10) 0.061(9) 0.017(7) -0.013(7) -0.003(7) -0.010(8)
C30_1 0.025(9) 0.044(7) 0.029(8) -0.002(7) -0.006(7) 0.007(7)
C31_1 0.044(11) 0.056(9) 0.020(7) -0.010(7) 0.010(7) -0.004(8)
C32_1 0.039(10) 0.041(7) 0.024(8) -0.001(7) 0.014(7) 0.003(7)
C33_1 0.026(9) 0.046(7) 0.012(7) -0.013(6) 0.002(6) -0.005(7)
C34_1 0.004(7) 0.060(8) 0.021(7) -0.003(7) 0.000(6) 0.000(7)
C35_1 0.035(10) 0.019(5) 0.034(8) 0.007(6) 0.007(7) 0.002(6)
N35_1 0.021(7) 0.030(5) 0.027(6) 0.008(5) 0.010(5) 0.000(5)
C41_1 0.033(10) 0.026(6) 0.045(10) 0.013(6) 0.009(8) 0.003(6)
N42_1 0.018(7) 0.026(5) 0.035(7) 0.002(5) 0.000(6) -0.011(5)
C43_1 0.042(11) 0.024(5) 0.021(7) -0.002(5) -0.005(7) -0.016(6)
C44_1 0.086(18) 0.066(11) 0.017(8) 0.000(8) -0.009(9) -0.008(11)
C45_1 0.068(15) 0.061(10) 0.026(9) -0.007(8) 0.010(9) -0.024(10)
C46_1 0.033(11) 0.035(7) 0.042(10) -0.014(7) 0.008(8) -0.015(7)
C47_1 0.046(12) 0.025(6) 0.039(9) 0.007(6) 0.006(8) -0.007(7)
C48_1 0.043(11) 0.041(7) 0.036(9) -0.016(7) 0.000(8) -0.028(8)
C49_1 0.044(13) 0.032(7) 0.075(14) 0.001(8) 0.028(11) 0.014(8)
C50_1 0.039(11) 0.023(6) 0.050(10) 0.007(7) 0.015(9) -0.008(7)
C51_1 0.084(18) 0.021(6) 0.097(16) 0.011(8) 0.064(16) 0.006(8)
C52_1 0.052(12) 0.022(5) 0.033(9) -0.005(6) 0.012(8) -0.011(7)
C53_1 0.019(9) 0.041(7) 0.031(8) 0.002(7) 0.002(7) 0.002(7)
C54_1 0.034(10) 0.038(7) 0.019(7) 0.001(6) 0.008(7) 0.002(7)
C55_1 0.050(11) 0.028(6) 0.020(7) 0.001(6) -0.007(7) 0.001(7)
N55_1 0.044(9) 0.030(5) 0.021(6) 0.005(5) 0.005(6) 0.001(6)
Zn3_2 0.0262(10) 0.0245(6) 0.0238(8) -0.0003(6) 0.0010(7) -0.0012(7)
Zn4_2 0.0390(11) 0.0209(6) 0.0252(9) 0.0033(6) 0.0066(8) 0.0038(7)
Cl21_2 0.051(3) 0.0314(14) 0.0270(19) -0.0054(14) 0.0081(18) -0.0003(17)
Cl22_2 0.028(2) 0.0374(15) 0.037(2) 0.0077(16) 0.0053(17) 0.0039(16)
Cl23_2 0.056(3) 0.0248(13) 0.034(2) 0.0037(15) 0.010(2) -0.0044(17)
Cl24_2 0.040(3) 0.0457(18) 0.038(2) 0.0067(18) 0.0052(19) 0.0118(19)
C11_2 0.031(9) 0.018(4) 0.013(6) 0.003(5) 0.004(6) -0.002(5)
C12_2 0.037(10) 0.027(6) 0.022(7) -0.004(6) 0.011(7) 0.000(6)
C13_2 0.031(10) 0.029(5) 0.023(7) 0.002(6) 0.003(7) 0.007(6)
C14_2 0.044(11) 0.029(6) 0.016(7) 0.002(6) 0.005(7) -0.007(7)
C15_2 0.066(14) 0.050(8) 0.026(9) -0.004(7) 0.021(9) -0.022(9)
C16_2 0.040(10) 0.030(6) 0.029(8) -0.007(6) 0.015(7) -0.006(7)
C21_2 0.024(8) 0.019(5) 0.024(7) 0.008(5) -0.001(6) 0.004(6)
N22_2 0.034(8) 0.015(4) 0.036(7) -0.004(5) 0.007(6) 0.002(5)
C23_2 0.054(12) 0.025(6) 0.040(9) 0.002(6) 0.022(9) 0.011(7)
C24_2 0.036(10) 0.029(6) 0.032(8) -0.005(6) 0.009(7) -0.004(7)
C25_2 0.019(9) 0.048(8) 0.035(9) 0.007(7) -0.011(7) 0.000(7)
C26_2 0.012(8) 0.049(8) 0.045(10) 0.007(8) -0.002(7) 0.009(7)
C27_2 0.042(12) 0.026(6) 0.055(12) -0.017(7) 0.000(9) -0.011(7)
C28_2 0.032(11) 0.081(12) 0.050(11) -0.030(11) 0.000(9) -0.005(10)
C29_2 0.027(10) 0.055(8) 0.051(10) 0.010(9) 0.015(8) 0.007(8)
C30_2 0.027(11) 0.053(9) 0.058(12) 0.009(9) 0.011(10) -0.008(8)
C31_2 0.056(14) 0.048(9) 0.064(13) 0.015(9) 0.027(12) 0.003(9)
C32_2 0.029(10) 0.041(7) 0.024(7) -0.001(6) 0.007(7) 0.003(7)
C33_2 0.069(15) 0.026(6) 0.066(13) -0.009(7) 0.050(12) -0.010(8)
C34_2 0.032(10) 0.019(5) 0.035(8) 0.014(6) 0.013(8) 0.010(6)
C35_2 0.032(10) 0.024(5) 0.028(8) 0.014(6) 0.005(7) 0.002(6)
N35_2 0.034(8) 0.020(4) 0.032(7) -0.001(5) 0.013(6) 0.005(5)
N42_2 0.043(8) 0.010(4) 0.027(6) -0.006(4) 0.014(6) -0.004(4)
C43_2 0.052(12) 0.025(6) 0.045(10) -0.012(7) 0.028(9) -0.007(7)
C44_2 0.041(11) 0.032(7) 0.071(13) 0.004(8) 0.038(11) -0.006(7)
C45_2 0.039(10) 0.023(5) 0.038(9) 0.000(6) 0.018(8) -0.011(6)
C46_2 0.023(9) 0.032(6) 0.051(10) -0.029(7) 0.023(8) -0.023(6)
C47_2 0.054(12) 0.023(5) 0.040(10) -0.009(6) 0.020(9) -0.013(7)
C48_2 0.040(11) 0.030(6) 0.059(12) -0.015(7) 0.022(10) -0.010(7)
C49_2 0.040(10) 0.035(6) 0.029(8) -0.014(6) 0.013(7) -0.011(7)
C50_2 0.113(19) 0.016(6) 0.054(12) 0.002(7) 0.022(12) -0.008(8)
C51_2 0.071(14) 0.039(7) 0.025(8) -0.001(7) 0.011(9) 0.004(8)
C52_2 0.029(9) 0.039(7) 0.023(7) 0.004(6) -0.007(6) -0.018(7)
C53_2 0.042(10) 0.036(6) 0.041(9) -0.015(7) 0.021(8) -0.016(7)
C54_2 0.017(8) 0.030(6) 0.040(9) 0.006(6) 0.013(7) 0.005(6)
C55_2 0.021(8) 0.034(6) 0.036(9) 0.002(6) 0.008(7) -0.003(6)
N55_2 0.048(9) 0.014(4) 0.025(6) 0.001(4) 0.008(6) 0.000(5)

loop_
_atom_type_symbol
_atom_type_description
_atom_type_scat_dispersion_real
_atom_type_scat_dispersion_imag
_atom_type_scat_source
C C 0.0033 0.0016 'International Tables Vol C Tables 4.2.6.8 and 6.1.1.4'
H H 0.0000 0.0000 'International Tables Vol C Tables 4.2.6.8 and 6.1.1.4'
N N 0.0061 0.0033 'International Tables Vol C Tables 4.2.6.8 and 6.1.1.4'
Cl Cl 0.1484 0.1585 'International Tables Vol C Tables 4.2.6.8 and 6.1.1.4'
Zn Zn 0.2839 1.4301 'International Tables Vol C Tables 4.2.6.8 and 6.1.1.4'

loop_
_geom_angle_atom_site_label_1
_geom_angle_atom_site_label_2
_geom_angle_atom_site_label_3
_geom_angle
_geom_angle_site_symmetry_1
_geom_angle_site_symmetry_3
_geom_angle_publ_flag
Cl1 C1S Cl2 102.7(19) . . ?
Cl1 C1S H1A 111.2 . . ?
Cl2 C1S H1A 111.2 . . ?
Cl1 C1S H1B 111.2 . . ?
Cl2 C1S H1B 111.2 . . ?
H1A C1S H1B 109.1 . . ?
Cl4 C2S Cl3 114.4(14) . . ?
Cl4 C2S H2A 108.7 . . ?
Cl3 C2S H2A 108.7 . . ?
Cl4 C2S H2B 108.7 . . ?
Cl3 C2S H2B 108.7 . . ?
H2A C2S H2B 107.6 . . ?
Cl6 C3S Cl5 113.6(14) . . ?
Cl6 C3S H3A 108.8 . . ?
Cl5 C3S H3A 108.8 . . ?
Cl6 C3S H3B 108.8 . . ?
Cl5 C3S H3B 108.8 . . ?
H3A C3S H3B 107.7 . . ?
Cl8 C4S Cl7 108.2(18) . . ?
Cl8 C4S H4A 110.1 . . ?
Cl7 C4S H4A 110.1 . . ?
Cl8 C4S H4B 110.1 . . ?
Cl7 C4S H4B 110.1 . . ?
H4A C4S H4B 108.4 . . ?
N35_1 Zn1_1 N22_1 78.5(5) . . ?
N35_1 Zn1_1 Cl12_1 114.3(3) . . ?
N22_1 Zn1_1 Cl12_1 109.8(4) . . ?
N35_1 Zn1_1 Cl11_1 109.3(3) . . ?
N22_1 Zn1_1 Cl11_1 120.5(3) . . ?
Cl12_1 Zn1_1 Cl11_1 118.06(18) . . ?
N55_1 Zn2_1 N42_1 83.7(5) . . ?
N55_1 Zn2_1 Cl13_1 109.9(3) . . ?
N42_1 Zn2_1 Cl13_1 115.7(4) . . ?
N55_1 Zn2_1 Cl14_1 113.5(4) . . ?
N42_1 Zn2_1 Cl14_1 103.7(3) . . ?
Cl13_1 Zn2_1 Cl14_1 123.4(2) . . ?
N35_1 C11_1 C12_1 110.9(11) . . ?
N35_1 C11_1 C16_1 111.9(11) . . ?
C12_1 C11_1 C16_1 113.4(11) . . ?
N35_1 C11_1 H11_1 106.7 . . ?
C12_1 C11_1 H11_1 106.7 . . ?
C16_1 C11_1 H11_1 106.7 . . ?
N55_1 C12_1 C13_1 107.2(11) . . ?
N55_1 C12_1 C11_1 109.6(11) . . ?
C13_1 C12_1 C11_1 115.0(13) . . ?
N55_1 C12_1 H12_1 108.3 . . ?
C13_1 C12_1 H12_1 108.3 . . ?
C11_1 C12_1 H12_1 108.3 . . ?
C12_1 C13_1 C14_1 109.1(11) . . ?
C12_1 C13_1 H13A_1 109.9 . . ?
C14_1 C13_1 H13A_1 109.9 . . ?
C12_1 C13_1 H13B_1 109.9 . . ?
C14_1 C13_1 H13B_1 109.9 . . ?
H13A_1 C13_1 H13B_1 108.3 . . ?
C15_1 C14_1 C13_1 108.4(12) . . ?
C15_1 C14_1 H14A_1 110.0 . . ?
C13_1 C14_1 H14A_1 110.0 . . ?
C15_1 C14_1 H14B_1 110.0 . . ?
C13_1 C14_1 H14B_1 110.0 . . ?
H14A_1 C14_1 H14B_1 108.4 . . ?
C14_1 C15_1 C16_1 110.1(14) . . ?
C14_1 C15_1 H15A_1 109.6 . . ?
C16_1 C15_1 H15A_1 109.6 . . ?
C14_1 C15_1 H15B_1 109.6 . . ?
C16_1 C15_1 H15B_1 109.6 . . ?
H15A_1 C15_1 H15B_1 108.2 . . ?
C15_1 C16_1 C11_1 111.8(12) . . ?
C15_1 C16_1 H16A_1 109.2 . . ?
C11_1 C16_1 H16A_1 109.2 . . ?
C15_1 C16_1 H16B_1 109.2 . . ?
C11_1 C16_1 H16B_1 109.2 . . ?
H16A_1 C16_1 H16B_1 107.9 . . ?
C34_1 C21_1 N22_1 120.1(11) . . ?
C34_1 C21_1 C26_1 126.4(12) . . ?
N22_1 C21_1 C26_1 113.1(12) . . ?
C23_1 N22_1 C21_1 124.0(11) . . ?
C23_1 N22_1 Zn1_1 109.7(9) . . ?
C21_1 N22_1 Zn1_1 122.0(10) . . ?
N22_1 C23_1 C24_1 125.9(14) . . ?
N22_1 C23_1 C35_1 118.5(11) . . ?
C24_1 C23_1 C35_1 115.6(14) . . ?
C23_1 C24_1 C25_1 112.2(14) . . ?
C23_1 C24_1 H24_1 123.9 . . ?
C25_1 C24_1 H24_1 123.9 . . ?
C26_1 C25_1 C24_1 124.6(13) . . ?
C26_1 C25_1 H25_1 117.7 . . ?
C24_1 C25_1 H25_1 117.7 . . ?
C25_1 C26_1 C27_1 126.6(14) . . ?
C25_1 C26_1 C21_1 120.0(13) . . ?
C27_1 C26_1 C21_1 113.4(13) . . ?
C28_1 C27_1 C26_1 124.6(14) . . ?
C28_1 C27_1 H27_1 117.7 . . ?
C26_1 C27_1 H27_1 117.7 . . ?
C27_1 C28_1 C29_1 122.4(14) . . ?
C27_1 C28_1 H28_1 118.8 . . ?
C29_1 C28_1 H28_1 118.8 . . ?
C30_1 C29_1 C28_1 122.4(14) . . ?
C30_1 C29_1 C34_1 118.5(15) . . ?
C28_1 C29_1 C34_1 118.9(14) . . ?
C29_1 C30_1 C31_1 120.9(15) . . ?
C29_1 C30_1 H30_1 119.6 . . ?
C31_1 C30_1 H30_1 119.6 . . ?
C32_1 C31_1 C30_1 117.3(15) . . ?
C32_1 C31_1 H31_1 121.4 . . ?
C30_1 C31_1 H31_1 121.4 . . ?
C31_1 C32_1 C33_1 121.9(14) . . ?
C31_1 C32_1 H32_1 119.1 . . ?
C33_1 C32_1 H32_1 119.1 . . ?
C34_1 C33_1 C32_1 121.1(13) . . ?
C34_1 C33_1 H33_1 119.5 . . ?
C32_1 C33_1 H33_1 119.5 . . ?
C33_1 C34_1 C21_1 126.7(14) . . ?
C33_1 C34_1 C29_1 120.0(14) . . ?
C21_1 C34_1 C29_1 113.2(13) . . ?
N35_1 C35_1 C23_1 117.7(14) . . ?
N35_1 C35_1 H35_1 121.1 . . ?
C23_1 C35_1 H35_1 121.1 . . ?
C35_1 N35_1 C11_1 121.9(12) . . ?
C35_1 N35_1 Zn1_1 113.4(10) . . ?
C11_1 N35_1 Zn1_1 124.2(8) . . ?
C46_1 C41_1 N42_1 125.2(14) . . ?
C46_1 C41_1 C54_1 119.4(13) . . ?
N42_1 C41_1 C54_1 115.4(14) . . ?
C43_1 N42_1 C41_1 114.8(12) . . ?
C43_1 N42_1 Zn2_1 107.6(9) . . ?
C41_1 N42_1 Zn2_1 137.2(10) . . ?
N42_1 C43_1 C44_1 125.2(13) . . ?
N42_1 C43_1 C55_1 121.3(13) . . ?
C44_1 C43_1 C55_1 113.5(14) . . ?
C45_1 C44_1 C43_1 114.6(16) . . ?
C45_1 C44_1 H44_1 122.7 . . ?
C43_1 C44_1 H44_1 122.7 . . ?
C46_1 C45_1 C44_1 122.0(18) . . ?
C46_1 C45_1 H45_1 119.0 . . ?
C44_1 C45_1 H45_1 119.0 . . ?
C45_1 C46_1 C41_1 117.9(15) . . ?
C45_1 C46_1 C47_1 120.4(16) . . ?
C41_1 C46_1 C47_1 121.7(15) . . ?
C48_1 C47_1 C46_1 121.2(16) . . ?
C48_1 C47_1 H47_1 119.4 . . ?
C46_1 C47_1 H47_1 119.4 . . ?
C47_1 C48_1 C49_1 124.4(15) . . ?
C47_1 C48_1 H48_1 117.8 . . ?
C49_1 C48_1 H48_1 117.8 . . ?
C50_1 C49_1 C54_1 124.2(18) . . ?
C50_1 C49_1 C48_1 122.6(16) . . ?
C54_1 C49_1 C48_1 113.2(16) . . ?
C49_1 C50_1 C51_1 121.0(16) . . ?
C49_1 C50_1 H50_1 119.5 . . ?
C51_1 C50_1 H50_1 119.5 . . ?
C50_1 C51_1 C52_1 120.2(18) . . ?
C50_1 C51_1 H51_1 119.9 . . ?
C52_1 C51_1 H51_1 119.9 . . ?
C53_1 C52_1 C51_1 117.7(18) . . ?
C53_1 C52_1 H52_1 121.1 . . ?
C51_1 C52_1 H52_1 121.1 . . ?
C52_1 C53_1 C54_1 123.7(14) . . ?
C52_1 C53_1 H53_1 118.2 . . ?
C54_1 C53_1 H53_1 118.2 . . ?
C53_1 C54_1 C49_1 113.2(14) . . ?
C53_1 C54_1 C41_1 127.2(13) . . ?
C49_1 C54_1 C41_1 119.6(15) . . ?
N55_1 C55_1 C43_1 116.0(13) . . ?
N55_1 C55_1 H55_1 122.0 . . ?
C43_1 C55_1 H55_1 122.0 . . ?
C55_1 N55_1 C12_1 120.2(12) . . ?
C55_1 N55_1 Zn2_1 110.6(9) . . ?
C12_1 N55_1 Zn2_1 129.0(10) . . ?
N35_2 Zn3_2 N22_2 81.4(5) . . ?
N35_2 Zn3_2 Cl21_2 120.4(3) . . ?
N22_2 Zn3_2 Cl21_2 110.7(3) . . ?
N35_2 Zn3_2 Cl22_2 109.7(4) . . ?
N22_2 Zn3_2 Cl22_2 120.8(3) . . ?
Cl21_2 Zn3_2 Cl22_2 111.42(16) . . ?
N55_2 Zn4_2 N42_2 81.8(4) . . ?
N55_2 Zn4_2 Cl23_2 110.6(3) . . ?
N42_2 Zn4_2 Cl23_2 125.3(3) . . ?
N55_2 Zn4_2 Cl24_2 116.1(4) . . ?
N42_2 Zn4_2 Cl24_2 103.2(4) . . ?
Cl23_2 Zn4_2 Cl24_2 115.75(17) . . ?
C16_2 C11_2 N35_2 112.9(11) . . ?
C16_2 C11_2 C12_2 114.8(13) . . ?
N35_2 C11_2 C12_2 107.9(10) . . ?
C16_2 C11_2 H11_2 107.0 . . ?
N35_2 C11_2 H11_2 107.0 . . ?
C12_2 C11_2 H11_2 107.0 . . ?
N55_2 C12_2 C11_2 113.2(12) . . ?
N55_2 C12_2 C13_2 109.0(11) . . ?
C11_2 C12_2 C13_2 109.9(11) . . ?
N55_2 C12_2 H12_2 108.2 . . ?
C11_2 C12_2 H12_2 108.2 . . ?
C13_2 C12_2 H12_2 108.2 . . ?
C12_2 C13_2 C14_2 112.9(12) . . ?
C12_2 C13_2 H13A_2 109.0 . . ?
C14_2 C13_2 H13A_2 109.0 . . ?
C12_2 C13_2 H13B_2 109.0 . . ?
C14_2 C13_2 H13B_2 109.0 . . ?
H13A_2 C13_2 H13B_2 107.8 . . ?
C15_2 C14_2 C13_2 109.7(13) . . ?
C15_2 C14_2 H14A_2 109.7 . . ?
C13_2 C14_2 H14A_2 109.7 . . ?
C15_2 C14_2 H14B_2 109.7 . . ?
C13_2 C14_2 H14B_2 109.7 . . ?
H14A_2 C14_2 H14B_2 108.2 . . ?
C14_2 C15_2 C16_2 113.1(14) . . ?
C14_2 C15_2 H15A_2 109.0 . . ?
C16_2 C15_2 H15A_2 109.0 . . ?
C14_2 C15_2 H15B_2 109.0 . . ?
C16_2 C15_2 H15B_2 109.0 . . ?
H15A_2 C15_2 H15B_2 107.8 . . ?
C11_2 C16_2 C15_2 111.9(12) . . ?
C11_2 C16_2 H16A_2 109.2 . . ?
C15_2 C16_2 H16A_2 109.2 . . ?
C11_2 C16_2 H16B_2 109.2 . . ?
C15_2 C16_2 H16B_2 109.2 . . ?
H16A_2 C16_2 H16B_2 107.9 . . ?
N22_2 C21_2 C26_2 122.0(12) . . ?
N22_2 C21_2 C34_2 120.1(13) . . ?
C26_2 C21_2 C34_2 117.9(13) . . ?
C21_2 N22_2 C23_2 116.7(13) . . ?
C21_2 N22_2 Zn3_2 134.8(9) . . ?
C23_2 N22_2 Zn3_2 107.9(10) . . ?
N22_2 C23_2 C35_2 114.9(15) . . ?
N22_2 C23_2 C24_2 123.1(14) . . ?
C35_2 C23_2 C24_2 121.9(13) . . ?
C25_2 C24_2 C23_2 119.2(14) . . ?
C25_2 C24_2 H24C_2 120.4 . . ?
C23_2 C24_2 H24C_2 120.4 . . ?
C24_2 C25_2 C26_2 120.8(15) . . ?
C24_2 C25_2 H25_2 119.6 . . ?
C26_2 C25_2 H25_2 119.6 . . ?
C27_2 C26_2 C25_2 121.8(16) . . ?
C27_2 C26_2 C21_2 119.6(15) . . ?
C25_2 C26_2 C21_2 118.1(14) . . ?
C26_2 C27_2 C28_2 123.5(17) . . ?
C26_2 C27_2 H27_2 118.3 . . ?
C28_2 C27_2 H27_2 118.3 . . ?
C27_2 C28_2 C29_2 116.3(18) . . ?
C27_2 C28_2 H28_2 121.9 . . ?
C29_2 C28_2 H28_2 121.9 . . ?
C34_2 C29_2 C28_2 123.7(17) . . ?
C34_2 C29_2 C30_2 117.9(16) . . ?
C28_2 C29_2 C30_2 118.3(17) . . ?
C31_2 C30_2 C29_2 121.2(16) . . ?
C31_2 C30_2 H30_2 119.4 . . ?
C29_2 C30_2 H30_2 119.4 . . ?
C30_2 C31_2 C32_2 121.0(17) . . ?
C30_2 C31_2 H31_2 119.5 . . ?
C32_2 C31_2 H31_2 119.5 . . ?
C33_2 C32_2 C31_2 115.4(17) . . ?
C33_2 C32_2 H32_2 122.3 . . ?
C31_2 C32_2 H32_2 122.3 . . ?
C34_2 C33_2 C32_2 125.7(15) . . ?
C34_2 C33_2 H33_2 117.1 . . ?
C32_2 C33_2 H33_2 117.1 . . ?
C33_2 C34_2 C29_2 118.6(13) . . ?
C33_2 C34_2 C21_2 122.7(13) . . ?
C29_2 C34_2 C21_2 118.3(15) . . ?
N35_2 C35_2 C23_2 124.8(14) . . ?
N35_2 C35_2 H35_2 117.6 . . ?
C23_2 C35_2 H35_2 117.6 . . ?
C35_2 N35_2 C11_2 122.7(12) . . ?
C35_2 N35_2 Zn3_2 110.4(10) . . ?
C11_2 N35_2 Zn3_2 126.6(10) . . ?
C54_2 C41_2 N42_2 120.4(11) . . ?
C54_2 C41_2 C46_2 120.7(12) . . ?
N42_2 C41_2 C46_2 119.0(12) . . ?
C43_2 N42_2 C41_2 118.7(10) . . ?
C43_2 N42_2 Zn4_2 108.1(8) . . ?
C41_2 N42_2 Zn4_2 130.9(9) . . ?
C44_2 C43_2 N42_2 120.9(15) . . ?
C44_2 C43_2 C55_2 123.5(16) . . ?
N42_2 C43_2 C55_2 115.0(12) . . ?
C43_2 C44_2 C45_2 120.6(17) . . ?
C43_2 C44_2 H44_2 119.7 . . ?
C45_2 C44_2 H44_2 119.7 . . ?
C46_2 C45_2 C44_2 121.3(12) . . ?
C46_2 C45_2 H45_2 119.4 . . ?
C44_2 C45_2 H45_2 119.4 . . ?
C45_2 C46_2 C47_2 122.2(13) . . ?
C45_2 C46_2 C41_2 119.2(12) . . ?
C47_2 C46_2 C41_2 118.6(15) . . ?
C48_2 C47_2 C46_2 120.3(13) . . ?
C48_2 C47_2 H47_2 119.8 . . ?
C46_2 C47_2 H47_2 119.8 . . ?
C47_2 C48_2 C49_2 121.2(15) . . ?
C47_2 C48_2 H48_2 119.4 . . ?
C49_2 C48_2 H48_2 119.4 . . ?
C54_2 C49_2 C48_2 120.9(14) . . ?
C54_2 C49_2 C50_2 119.7(13) . . ?
C48_2 C49_2 C50_2 119.4(14) . . ?
C51_2 C50_2 C49_2 123.7(16) . . ?
C51_2 C50_2 H50_2 118.2 . . ?
C49_2 C50_2 H50_2 118.2 . . ?
C50_2 C51_2 C52_2 113.8(15) . . ?
C50_2 C51_2 H51_2 123.1 . . ?
C52_2 C51_2 H51_2 123.1 . . ?
C53_2 C52_2 C51_2 123.6(13) . . ?
C53_2 C52_2 H52_2 118.2 . . ?
C51_2 C52_2 H52_2 118.2 . . ?
C52_2 C53_2 C54_2 122.8(14) . . ?
C52_2 C53_2 H53_2 118.6 . . ?
C54_2 C53_2 H53_2 118.6 . . ?
C41_2 C54_2 C49_2 118.0(12) . . ?
C41_2 C54_2 C53_2 126.3(14) . . ?
C49_2 C54_2 C53_2 115.6(13) . . ?
N55_2 C55_2 C43_2 123.7(15) . . ?
N55_2 C55_2 H55_2 118.2 . . ?
C43_2 C55_2 H55_2 118.2 . . ?
C55_2 N55_2 C12_2 119.8(13) . . ?
C55_2 N55_2 Zn4_2 110.9(10) . . ?
C12_2 N55_2 Zn4_2 129.2(8) . . ?

loop_
_geom_bond_atom_site_label_1
_geom_bond_atom_site_label_2
_geom_bond_distance
_geom_bond_site_symmetry_2
_geom_bond_publ_flag
C1S Cl1 1.77(2) . ?
C1S Cl2 1.85(4) . ?
C1S H1A 0.9800 . ?
C1S H1B 0.9800 . ?
C2S Cl4 1.72(2) . ?
C2S Cl3 1.75(2) . ?
C2S H2A 0.9800 . ?
C2S H2B 0.9800 . ?
C3S Cl6 1.64(2) . ?
C3S Cl5 1.82(2) . ?
C3S H3A 0.9800 . ?
C3S H3B 0.9800 . ?
C4S Cl8 1.73(5) . ?
C4S Cl7 1.77(5) . ?
C4S H4A 0.9800 . ?
C4S H4B 0.9800 . ?
Zn1_1 N35_1 2.054(11) . ?
Zn1_1 N22_1 2.170(11) . ?
Zn1_1 Cl12_1 2.193(5) . ?
Zn1_1 Cl11_1 2.219(4) . ?
Zn2_1 N55_1 2.029(11) . ?
Zn2_1 N42_1 2.090(12) . ?
Zn2_1 Cl13_1 2.191(4) . ?
Zn2_1 Cl14_1 2.215(4) . ?
C11_1 N35_1 1.473(17) . ?
C11_1 C12_1 1.48(2) . ?
C11_1 C16_1 1.525(18) . ?
C11_1 H11_1 0.9900 . ?
C12_1 N55_1 1.458(16) . ?
C12_1 C13_1 1.465(19) . ?
C12_1 H12_1 0.9900 . ?
C13_1 C14_1 1.54(2) . ?
C13_1 H13A_1 0.9800 . ?
C13_1 H13B_1 0.9800 . ?
C14_1 C15_1 1.47(3) . ?
C14_1 H14A_1 0.9800 . ?
C14_1 H14B_1 0.9800 . ?
C15_1 C16_1 1.50(2) . ?
C15_1 H15A_1 0.9800 . ?
C15_1 H15B_1 0.9800 . ?
C16_1 H16A_1 0.9800 . ?
C16_1 H16B_1 0.9800 . ?
C21_1 C34_1 1.41(2) . ?
C21_1 N22_1 1.439(17) . ?
C21_1 C26_1 1.475(17) . ?
N22_1 C23_1 1.216(19) . ?
C23_1 C24_1 1.385(17) . ?
C23_1 C35_1 1.49(2) . ?
C24_1 C25_1 1.47(2) . ?
C24_1 H24_1 0.9400 . ?
C25_1 C26_1 1.26(2) . ?
C25_1 H25_1 0.9400 . ?
C26_1 C27_1 1.42(2) . ?
C27_1 C28_1 1.31(2) . ?
C27_1 H27_1 0.9400 . ?
C28_1 C29_1 1.46(2) . ?
C28_1 H28_1 0.9400 . ?
C29_1 C30_1 1.35(2) . ?
C29_1 C34_1 1.50(2) . ?
C30_1 C31_1 1.45(2) . ?
C30_1 H30_1 0.9400 . ?
C31_1 C32_1 1.39(2) . ?
C31_1 H31_1 0.9400 . ?
C32_1 C33_1 1.41(2) . ?
C32_1 H32_1 0.9400 . ?
C33_1 C34_1 1.30(2) . ?
C33_1 H33_1 0.9400 . ?
C35_1 N35_1 1.243(17) . ?
C35_1 H35_1 0.9400 . ?
C41_1 C46_1 1.36(2) . ?
C41_1 N42_1 1.393(17) . ?
C41_1 C54_1 1.52(2) . ?
N42_1 C43_1 1.292(18) . ?
C43_1 C44_1 1.44(3) . ?
C43_1 C55_1 1.486(19) . ?
C44_1 C45_1 1.42(3) . ?
C44_1 H44_1 0.9400 . ?
C45_1 C46_1 1.31(2) . ?
C45_1 H45_1 0.9400 . ?
C46_1 C47_1 1.41(2) . ?
C47_1 C48_1 1.31(2) . ?
C47_1 H47_1 0.9400 . ?
C48_1 C49_1 1.52(3) . ?
C48_1 H48_1 0.9400 . ?
C49_1 C50_1 1.27(3) . ?
C49_1 C54_1 1.46(2) . ?
C50_1 C51_1 1.32(3) . ?
C50_1 H50_1 0.9400 . ?
C51_1 C52_1 1.44(2) . ?
C51_1 H51_1 0.9400 . ?
C52_1 C53_1 1.33(2) . ?
C52_1 H52_1 0.9400 . ?
C53_1 C54_1 1.38(2) . ?
C53_1 H53_1 0.9400 . ?
C55_1 N55_1 1.34(2) . ?
C55_1 H55_1 0.9400 . ?
Zn3_2 N35_2 2.041(11) . ?
Zn3_2 N22_2 2.112(13) . ?
Zn3_2 Cl21_2 2.210(4) . ?
Zn3_2 Cl22_2 2.214(4) . ?
Zn4_2 N55_2 2.046(12) . ?
Zn4_2 N42_2 2.099(9) . ?
Zn4_2 Cl23_2 2.206(4) . ?
Zn4_2 Cl24_2 2.231(5) . ?
C11_2 C16_2 1.462(18) . ?
C11_2 N35_2 1.488(18) . ?
C11_2 C12_2 1.50(2) . ?
C11_2 H11_2 0.9900 . ?
C12_2 N55_2 1.480(17) . ?
C12_2 C13_2 1.52(2) . ?
C12_2 H12_2 0.9900 . ?
C13_2 C14_2 1.533(18) . ?
C13_2 H13A_2 0.9800 . ?
C13_2 H13B_2 0.9800 . ?
C14_2 C15_2 1.47(2) . ?
C14_2 H14A_2 0.9800 . ?
C14_2 H14B_2 0.9800 . ?
C15_2 C16_2 1.50(2) . ?
C15_2 H15A_2 0.9800 . ?
C15_2 H15B_2 0.9800 . ?
C16_2 H16A_2 0.9800 . ?
C16_2 H16B_2 0.9800 . ?
C21_2 N22_2 1.365(18) . ?
C21_2 C26_2 1.43(2) . ?
C21_2 C34_2 1.477(17) . ?
N22_2 C23_2 1.371(19) . ?
C23_2 C35_2 1.42(2) . ?
C23_2 C24_2 1.43(2) . ?
C24_2 C25_2 1.32(2) . ?
C24_2 H24C_2 0.9400 . ?
C25_2 C26_2 1.41(2) . ?
C25_2 H25_2 0.9400 . ?
C26_2 C27_2 1.37(2) . ?
C27_2 C28_2 1.41(3) . ?
C27_2 H27_2 0.9400 . ?
C28_2 C29_2 1.42(3) . ?
C28_2 H28_2 0.9400 . ?
C29_2 C34_2 1.36(2) . ?
C29_2 C30_2 1.44(2) . ?
C30_2 C31_2 1.33(3) . ?
C30_2 H30_2 0.9400 . ?
C31_2 C32_2 1.40(2) . ?
C31_2 H31_2 0.9400 . ?
C32_2 C33_2 1.37(2) . ?
C32_2 H32_2 0.9400 . ?
C33_2 C34_2 1.34(2) . ?
C33_2 H33_2 0.9400 . ?
C35_2 N35_2 1.224(19) . ?
C35_2 H35_2 0.9400 . ?
C41_2 C54_2 1.39(2) . ?
C41_2 N42_2 1.407(16) . ?
C41_2 C46_2 1.437(17) . ?
N42_2 C43_2 1.40(2) . ?
C43_2 C44_2 1.369(18) . ?
C43_2 C55_2 1.42(2) . ?
C44_2 C45_2 1.37(2) . ?
C44_2 H44_2 0.9400 . ?
C45_2 C46_2 1.36(2) . ?
C45_2 H45_2 0.9400 . ?
C46_2 C47_2 1.397(19) . ?
C47_2 C48_2 1.34(2) . ?
C47_2 H47_2 0.9400 . ?
C48_2 C49_2 1.40(2) . ?
C48_2 H48_2 0.9400 . ?
C49_2 C54_2 1.39(2) . ?
C49_2 C50_2 1.42(2) . ?
C50_2 C51_2 1.39(2) . ?
C50_2 H50_2 0.9400 . ?
C51_2 C52_2 1.40(2) . ?
C51_2 H51_2 0.9400 . ?
C52_2 C53_2 1.35(2) . ?
C52_2 H52_2 0.9400 . ?
C53_2 C54_2 1.422(19) . ?
C53_2 H53_2 0.9400 . ?
C55_2 N55_2 1.249(17) . ?
C55_2 H55_2 0.9400 . ?

loop_
_geom_torsion_atom_site_label_1
_geom_torsion_atom_site_label_2
_geom_torsion_atom_site_label_3
_geom_torsion_atom_site_label_4
_geom_torsion
_geom_torsion_site_symmetry_1
_geom_torsion_site_symmetry_2
_geom_torsion_site_symmetry_3
_geom_torsion_site_symmetry_4
_geom_torsion_publ_flag
N35_1 C11_1 C12_1 N55_1 -66.8(13) . . . . ?
C16_1 C11_1 C12_1 N55_1 166.3(11) . . . . ?
N35_1 C11_1 C12_1 C13_1 172.3(11) . . . . ?
C16_1 C11_1 C12_1 C13_1 45.5(16) . . . . ?
N55_1 C12_1 C13_1 C14_1 -175.4(13) . . . . ?
C11_1 C12_1 C13_1 C14_1 -53.3(16) . . . . ?
C12_1 C13_1 C14_1 C15_1 62.3(17) . . . . ?
C13_1 C14_1 C15_1 C16_1 -63.9(16) . . . . ?
C14_1 C15_1 C16_1 C11_1 55.5(17) . . . . ?
N35_1 C11_1 C16_1 C15_1 -171.3(13) . . . . ?
C12_1 C11_1 C16_1 C15_1 -44.9(17) . . . . ?
C34_1 C21_1 N22_1 C23_1 172.8(15) . . . . ?
C26_1 C21_1 N22_1 C23_1 0(2) . . . . ?
C34_1 C21_1 N22_1 Zn1_1 -32.9(17) . . . . ?
C26_1 C21_1 N22_1 Zn1_1 154.0(10) . . . . ?
N35_1 Zn1_1 N22_1 C23_1 -8.2(11) . . . . ?
Cl12_1 Zn1_1 N22_1 C23_1 103.6(11) . . . . ?
Cl11_1 Zn1_1 N22_1 C23_1 -113.9(10) . . . . ?
N35_1 Zn1_1 N22_1 C21_1 -165.8(11) . . . . ?
Cl12_1 Zn1_1 N22_1 C21_1 -53.9(10) . . . . ?
Cl11_1 Zn1_1 N22_1 C21_1 88.5(10) . . . . ?
C21_1 N22_1 C23_1 C24_1 -5(3) . . . . ?
Zn1_1 N22_1 C23_1 C24_1 -162.0(14) . . . . ?
C21_1 N22_1 C23_1 C35_1 172.3(13) . . . . ?
Zn1_1 N22_1 C23_1 C35_1 15.2(18) . . . . ?
N22_1 C23_1 C24_1 C25_1 7(3) . . . . ?
C35_1 C23_1 C24_1 C25_1 -170.3(14) . . . . ?
C23_1 C24_1 C25_1 C26_1 -4(3) . . . . ?
C24_1 C25_1 C26_1 C27_1 -178.2(16) . . . . ?
C24_1 C25_1 C26_1 C21_1 0(3) . . . . ?
C34_1 C21_1 C26_1 C25_1 -169.8(16) . . . . ?
N22_1 C21_1 C26_1 C25_1 3(2) . . . . ?
C34_1 C21_1 C26_1 C27_1 8(2) . . . . ?
N22_1 C21_1 C26_1 C27_1 -179.1(13) . . . . ?
C25_1 C26_1 C27_1 C28_1 179.1(19) . . . . ?
C21_1 C26_1 C27_1 C28_1 1(2) . . . . ?
C26_1 C27_1 C28_1 C29_1 -5(3) . . . . ?
C27_1 C28_1 C29_1 C30_1 -173.7(17) . . . . ?
C27_1 C28_1 C29_1 C34_1 0(3) . . . . ?
C28_1 C29_1 C30_1 C31_1 174.2(17) . . . . ?
C34_1 C29_1 C30_1 C31_1 0(2) . . . . ?
C29_1 C30_1 C31_1 C32_1 -6(3) . . . . ?
C30_1 C31_1 C32_1 C33_1 7(2) . . . . ?
C31_1 C32_1 C33_1 C34_1 -2(2) . . . . ?
C32_1 C33_1 C34_1 C21_1 179.6(14) . . . . ?
C32_1 C33_1 C34_1 C29_1 -4(2) . . . . ?
N22_1 C21_1 C34_1 C33_1 -7(2) . . . . ?
C26_1 C21_1 C34_1 C33_1 164.7(16) . . . . ?
N22_1 C21_1 C34_1 C29_1 175.7(13) . . . . ?
C26_1 C21_1 C34_1 C29_1 -12(2) . . . . ?
C30_1 C29_1 C34_1 C33_1 5(2) . . . . ?
C28_1 C29_1 C34_1 C33_1 -169.7(16) . . . . ?
C30_1 C29_1 C34_1 C21_1 -178.2(14) . . . . ?
C28_1 C29_1 C34_1 C21_1 8(2) . . . . ?
N22_1 C23_1 C35_1 N35_1 -18(2) . . . . ?
C24_1 C23_1 C35_1 N35_1 159.8(14) . . . . ?
C23_1 C35_1 N35_1 C11_1 -178.2(12) . . . . ?
C23_1 C35_1 N35_1 Zn1_1 9.0(16) . . . . ?
C12_1 C11_1 N35_1 C35_1 123.7(13) . . . . ?
C16_1 C11_1 N35_1 C35_1 -108.6(15) . . . . ?
C12_1 C11_1 N35_1 Zn1_1 -64.2(13) . . . . ?
C16_1 C11_1 N35_1 Zn1_1 63.4(15) . . . . ?
N22_1 Zn1_1 N35_1 C35_1 -1.1(10) . . . . ?
Cl12_1 Zn1_1 N35_1 C35_1 -107.8(10) . . . . ?
Cl11_1 Zn1_1 N35_1 C35_1 117.5(10) . . . . ?
N22_1 Zn1_1 N35_1 C11_1 -173.7(11) . . . . ?
Cl12_1 Zn1_1 N35_1 C11_1 79.6(10) . . . . ?
Cl11_1 Zn1_1 N35_1 C11_1 -55.2(11) . . . . ?
C46_1 C41_1 N42_1 C43_1 3(2) . . . . ?
C54_1 C41_1 N42_1 C43_1 178.9(13) . . . . ?
C46_1 C41_1 N42_1 Zn2_1 174.2(12) . . . . ?
C54_1 C41_1 N42_1 Zn2_1 -10(2) . . . . ?
N55_1 Zn2_1 N42_1 C43_1 -8.2(10) . . . . ?
Cl13_1 Zn2_1 N42_1 C43_1 -117.3(10) . . . . ?
Cl14_1 Zn2_1 N42_1 C43_1 104.5(10) . . . . ?
N55_1 Zn2_1 N42_1 C41_1 179.8(15) . . . . ?
Cl13_1 Zn2_1 N42_1 C41_1 70.8(15) . . . . ?
Cl14_1 Zn2_1 N42_1 C41_1 -67.5(15) . . . . ?
C41_1 N42_1 C43_1 C44_1 0(2) . . . . ?
Zn2_1 N42_1 C43_1 C44_1 -174.2(16) . . . . ?
C41_1 N42_1 C43_1 C55_1 -177.3(13) . . . . ?
Zn2_1 N42_1 C43_1 C55_1 8.8(18) . . . . ?
N42_1 C43_1 C44_1 C45_1 1(3) . . . . ?
C55_1 C43_1 C44_1 C45_1 178.7(15) . . . . ?
C43_1 C44_1 C45_1 C46_1 -5(3) . . . . ?
C44_1 C45_1 C46_1 C41_1 8(3) . . . . ?
C44_1 C45_1 C46_1 C47_1 -175.8(17) . . . . ?
N42_1 C41_1 C46_1 C45_1 -7(3) . . . . ?
C54_1 C41_1 C46_1 C45_1 177.4(16) . . . . ?
N42_1 C41_1 C46_1 C47_1 177.1(14) . . . . ?
C54_1 C41_1 C46_1 C47_1 1(2) . . . . ?
C45_1 C46_1 C47_1 C48_1 176.1(18) . . . . ?
C41_1 C46_1 C47_1 C48_1 -8(3) . . . . ?
C46_1 C47_1 C48_1 C49_1 8(3) . . . . ?
C47_1 C48_1 C49_1 C50_1 175.7(17) . . . . ?
C47_1 C48_1 C49_1 C54_1 -1(2) . . . . ?
C54_1 C49_1 C50_1 C51_1 3(3) . . . . ?
C48_1 C49_1 C50_1 C51_1 -173.6(16) . . . . ?
C49_1 C50_1 C51_1 C52_1 -3(3) . . . . ?
C50_1 C51_1 C52_1 C53_1 0(2) . . . . ?
C51_1 C52_1 C53_1 C54_1 1(2) . . . . ?
C52_1 C53_1 C54_1 C49_1 -1(2) . . . . ?
C52_1 C53_1 C54_1 C41_1 179.8(15) . . . . ?
C50_1 C49_1 C54_1 C53_1 -1(2) . . . . ?
C48_1 C49_1 C54_1 C53_1 175.8(13) . . . . ?
C50_1 C49_1 C54_1 C41_1 178.0(15) . . . . ?
C48_1 C49_1 C54_1 C41_1 -5(2) . . . . ?
C46_1 C41_1 C54_1 C53_1 -175.7(15) . . . . ?
N42_1 C41_1 C54_1 C53_1 8(2) . . . . ?
C46_1 C41_1 C54_1 C49_1 5(2) . . . . ?
N42_1 C41_1 C54_1 C49_1 -171.1(13) . . . . ?
N42_1 C43_1 C55_1 N55_1 -4(2) . . . . ?
C44_1 C43_1 C55_1 N55_1 179.0(16) . . . . ?
C43_1 C55_1 N55_1 C12_1 171.5(12) . . . . ?
C43_1 C55_1 N55_1 Zn2_1 -4.0(17) . . . . ?
C13_1 C12_1 N55_1 C55_1 -100.8(16) . . . . ?
C11_1 C12_1 N55_1 C55_1 133.7(14) . . . . ?
C13_1 C12_1 N55_1 Zn2_1 73.7(15) . . . . ?
C11_1 C12_1 N55_1 Zn2_1 -51.7(14) . . . . ?
N42_1 Zn2_1 N55_1 C55_1 6.6(10) . . . . ?
Cl13_1 Zn2_1 N55_1 C55_1 121.7(10) . . . . ?
Cl14_1 Zn2_1 N55_1 C55_1 -95.6(11) . . . . ?
N42_1 Zn2_1 N55_1 C12_1 -168.4(12) . . . . ?
Cl13_1 Zn2_1 N55_1 C12_1 -53.3(12) . . . . ?
Cl14_1 Zn2_1 N55_1 C12_1 89.4(11) . . . . ?
C16_2 C11_2 C12_2 N55_2 173.4(11) . . . . ?
N35_2 C11_2 C12_2 N55_2 -59.9(14) . . . . ?
C16_2 C11_2 C12_2 C13_2 51.2(15) . . . . ?
N35_2 C11_2 C12_2 C13_2 178.0(11) . . . . ?
N55_2 C12_2 C13_2 C14_2 -176.5(11) . . . . ?
C11_2 C12_2 C13_2 C14_2 -51.9(16) . . . . ?
C12_2 C13_2 C14_2 C15_2 54.4(15) . . . . ?
C13_2 C14_2 C15_2 C16_2 -54.4(16) . . . . ?
N35_2 C11_2 C16_2 C15_2 -176.3(13) . . . . ?
C12_2 C11_2 C16_2 C15_2 -52.1(17) . . . . ?
C14_2 C15_2 C16_2 C11_2 53.9(19) . . . . ?
C26_2 C21_2 N22_2 C23_2 1.0(18) . . . . ?
C34_2 C21_2 N22_2 C23_2 -178.4(11) . . . . ?
C26_2 C21_2 N22_2 Zn3_2 -167.9(10) . . . . ?
C34_2 C21_2 N22_2 Zn3_2 12.7(18) . . . . ?
N35_2 Zn3_2 N22_2 C21_2 176.0(12) . . . . ?
Cl21_2 Zn3_2 N22_2 C21_2 56.7(12) . . . . ?
Cl22_2 Zn3_2 N22_2 C21_2 -76.1(12) . . . . ?
N35_2 Zn3_2 N22_2 C23_2 6.5(8) . . . . ?
Cl21_2 Zn3_2 N22_2 C23_2 -112.9(8) . . . . ?
Cl22_2 Zn3_2 N22_2 C23_2 114.3(8) . . . . ?
C21_2 N22_2 C23_2 C35_2 -178.4(12) . . . . ?
Zn3_2 N22_2 C23_2 C35_2 -6.6(14) . . . . ?
C21_2 N22_2 C23_2 C24_2 0.9(18) . . . . ?
Zn3_2 N22_2 C23_2 C24_2 172.6(11) . . . . ?
N22_2 C23_2 C24_2 C25_2 -4(2) . . . . ?
C35_2 C23_2 C24_2 C25_2 175.4(14) . . . . ?
C23_2 C24_2 C25_2 C26_2 5(2) . . . . ?
C24_2 C25_2 C26_2 C27_2 -173.9(15) . . . . ?
C24_2 C25_2 C26_2 C21_2 -3(2) . . . . ?
N22_2 C21_2 C26_2 C27_2 171.1(13) . . . . ?
C34_2 C21_2 C26_2 C27_2 -9(2) . . . . ?
N22_2 C21_2 C26_2 C25_2 0(2) . . . . ?
C34_2 C21_2 C26_2 C25_2 179.3(13) . . . . ?
C25_2 C26_2 C27_2 C28_2 174.2(17) . . . . ?
C21_2 C26_2 C27_2 C28_2 3(2) . . . . ?
C26_2 C27_2 C28_2 C29_2 5(3) . . . . ?
C27_2 C28_2 C29_2 C34_2 -6(3) . . . . ?
C27_2 C28_2 C29_2 C30_2 170.1(17) . . . . ?
C34_2 C29_2 C30_2 C31_2 0(3) . . . . ?
C28_2 C29_2 C30_2 C31_2 -176.7(17) . . . . ?
C29_2 C30_2 C31_2 C32_2 2(3) . . . . ?
C30_2 C31_2 C32_2 C33_2 -1(2) . . . . ?
C31_2 C32_2 C33_2 C34_2 -3(2) . . . . ?
C32_2 C33_2 C34_2 C29_2 5(2) . . . . ?
C32_2 C33_2 C34_2 C21_2 177.6(13) . . . . ?
C28_2 C29_2 C34_2 C33_2 173.4(16) . . . . ?
C30_2 C29_2 C34_2 C33_2 -3(2) . . . . ?
C28_2 C29_2 C34_2 C21_2 0(2) . . . . ?
C30_2 C29_2 C34_2 C21_2 -176.3(14) . . . . ?
N22_2 C21_2 C34_2 C33_2 14(2) . . . . ?
C26_2 C21_2 C34_2 C33_2 -165.2(14) . . . . ?
N22_2 C21_2 C34_2 C29_2 -172.8(13) . . . . ?
C26_2 C21_2 C34_2 C29_2 7.8(19) . . . . ?
N22_2 C23_2 C35_2 N35_2 3(2) . . . . ?
C24_2 C23_2 C35_2 N35_2 -176.8(14) . . . . ?
C23_2 C35_2 N35_2 C11_2 178.1(12) . . . . ?
C23_2 C35_2 N35_2 Zn3_2 3.4(18) . . . . ?
C16_2 C11_2 N35_2 C35_2 -115.7(15) . . . . ?
C12_2 C11_2 N35_2 C35_2 116.5(14) . . . . ?
C16_2 C11_2 N35_2 Zn3_2 58.2(15) . . . . ?
C12_2 C11_2 N35_2 Zn3_2 -69.7(12) . . . . ?
N22_2 Zn3_2 N35_2 C35_2 -5.4(10) . . . . ?
Cl21_2 Zn3_2 N35_2 C35_2 103.6(9) . . . . ?
Cl22_2 Zn3_2 N35_2 C35_2 -125.1(9) . . . . ?
N22_2 Zn3_2 N35_2 C11_2 -179.8(10) . . . . ?
Cl21_2 Zn3_2 N35_2 C11_2 -70.9(10) . . . . ?
Cl22_2 Zn3_2 N35_2 C11_2 60.4(10) . . . . ?
C54_2 C41_2 N42_2 C43_2 173.7(14) . . . . ?
C46_2 C41_2 N42_2 C43_2 -6(2) . . . . ?
C54_2 C41_2 N42_2 Zn4_2 -26(2) . . . . ?
C46_2 C41_2 N42_2 Zn4_2 154.4(11) . . . . ?
N55_2 Zn4_2 N42_2 C43_2 -6.6(10) . . . . ?
Cl23_2 Zn4_2 N42_2 C43_2 -116.1(9) . . . . ?
Cl24_2 Zn4_2 N42_2 C43_2 108.4(10) . . . . ?
N55_2 Zn4_2 N42_2 C41_2 -168.6(13) . . . . ?
Cl23_2 Zn4_2 N42_2 C41_2 81.9(13) . . . . ?
Cl24_2 Zn4_2 N42_2 C41_2 -53.6(12) . . . . ?
C41_2 N42_2 C43_2 C44_2 2(2) . . . . ?
Zn4_2 N42_2 C43_2 C44_2 -163.0(14) . . . . ?
C41_2 N42_2 C43_2 C55_2 172.5(13) . . . . ?
Zn4_2 N42_2 C43_2 C55_2 8.0(17) . . . . ?
N42_2 C43_2 C44_2 C45_2 1(3) . . . . ?
C55_2 C43_2 C44_2 C45_2 -169.0(15) . . . . ?
C43_2 C44_2 C45_2 C46_2 1(3) . . . . ?
C44_2 C45_2 C46_2 C47_2 178.1(15) . . . . ?
C44_2 C45_2 C46_2 C41_2 -5(2) . . . . ?
C54_2 C41_2 C46_2 C45_2 -171.8(14) . . . . ?
N42_2 C41_2 C46_2 C45_2 8(2) . . . . ?
C54_2 C41_2 C46_2 C47_2 5(2) . . . . ?
N42_2 C41_2 C46_2 C47_2 -175.5(13) . . . . ?
C45_2 C46_2 C47_2 C48_2 176.3(16) . . . . ?
C41_2 C46_2 C47_2 C48_2 0(2) . . . . ?
C46_2 C47_2 C48_2 C49_2 -4(3) . . . . ?
C47_2 C48_2 C49_2 C54_2 3(3) . . . . ?
C47_2 C48_2 C49_2 C50_2 -178.9(18) . . . . ?
C54_2 C49_2 C50_2 C51_2 -12(3) . . . . ?
C48_2 C49_2 C50_2 C51_2 170.5(19) . . . . ?
C49_2 C50_2 C51_2 C52_2 8(3) . . . . ?
C50_2 C51_2 C52_2 C53_2 0(3) . . . . ?
C51_2 C52_2 C53_2 C54_2 -3(3) . . . . ?
N42_2 C41_2 C54_2 C49_2 175.0(13) . . . . ?
C46_2 C41_2 C54_2 C49_2 -5(2) . . . . ?
N42_2 C41_2 C54_2 C53_2 -9(2) . . . . ?
C46_2 C41_2 C54_2 C53_2 170.8(14) . . . . ?
C48_2 C49_2 C54_2 C41_2 1(2) . . . . ?
C50_2 C49_2 C54_2 C41_2 -176.5(17) . . . . ?
C48_2 C49_2 C54_2 C53_2 -175.2(15) . . . . ?
C50_2 C49_2 C54_2 C53_2 7(2) . . . . ?
C52_2 C53_2 C54_2 C41_2 -176.1(15) . . . . ?
C52_2 C53_2 C54_2 C49_2 0(2) . . . . ?
C44_2 C43_2 C55_2 N55_2 165.4(18) . . . . ?
N42_2 C43_2 C55_2 N55_2 -5(2) . . . . ?
C43_2 C55_2 N55_2 C12_2 176.2(14) . . . . ?
C43_2 C55_2 N55_2 Zn4_2 -1(2) . . . . ?
C11_2 C12_2 N55_2 C55_2 125.1(15) . . . . ?
C13_2 C12_2 N55_2 C55_2 -112.2(15) . . . . ?
C11_2 C12_2 N55_2 Zn4_2 -58.4(15) . . . . ?
C13_2 C12_2 N55_2 Zn4_2 64.3(16) . . . . ?
N42_2 Zn4_2 N55_2 C55_2 4.2(11) . . . . ?
Cl23_2 Zn4_2 N55_2 C55_2 128.9(11) . . . . ?
Cl24_2 Zn4_2 N55_2 C55_2 -96.6(11) . . . . ?
N42_2 Zn4_2 N55_2 C12_2 -172.5(13) . . . . ?
Cl23_2 Zn4_2 N55_2 C12_2 -47.9(13) . . . . ?
Cl24_2 Zn4_2 N55_2 C12_2 86.7(12) . . . . ?
